data_7225300
loop_
_publ_author_name
'Li, Ying'
'Huang, Haifeng'
'Lin, Xiangyang'
'Pan, Renming'
'Yang, Jun'

_publ_section_title
;
 Oxygen-rich anion based energetic salts with high detonation performances
;
_journal_name_full 'RSC Adv.'
_journal_paper_doi 10.1039/C6RA10756G
_journal_year 2016
_chemical_formula_moiety 'C3 H2 N5 O10, C2 H5 N4'
_chemical_formula_sum 'C5 H7 N9 O10'
_chemical_formula_weight 353.20
_chemical_name_systematic '3-Amino-1,2,4-triazolium 2,2,2-trinitroethyl nitrocarbamate'
_space_group_crystal_system orthorhombic
_space_group_IT_number 29
_space_group_name_Hall 'P 2c -2ac'
_space_group_name_H-M_alt 'P c a 21'
_symmetry_space_group_name_Hall 'P 2c -2ac'
_symmetry_space_group_name_H-M 'P c a 21'
_atom_sites_solution_hydrogens geom
_atom_sites_solution_primary direct
_audit_creation_date 2015-04-02
_audit_creation_method
;
Olex2 1.2
(compiled 2015.01.26 svn.r3150 for OlexSys, GUI svn.r4998)
;
_audit_update_record
;
2016-03-17 deposited with the CCDC.
2016-05-19 downloaded from the CCDC.
;
_cell_angle_alpha 90
_cell_angle_beta 90
_cell_angle_gamma 90
_cell_formula_units_Z 4
_cell_length_a 29.106(4)
_cell_length_b 7.0395(9)
_cell_length_c 6.4650(8)
_cell_measurement_reflns_used 3452
_cell_measurement_temperature 130
_cell_measurement_theta_max 30.405
_cell_measurement_theta_min 2.80
_cell_volume 1324.6(3)
_computing_cell_refinement 'SAINT v7.68A (Bruker, 2009)'
_computing_data_reduction 'SAINT v7.68A (Bruker, 2009)'
_computing_molecular_graphics 'Olex2 (Dolomanov et al., 2009)'
_computing_publication_material 'Olex2 (Dolomanov et al., 2009)'
_computing_structure_refinement 'XL (Sheldrick, 2008)'
_computing_structure_solution 'ShelXS (Sheldrick, 2008)'
_diffrn_ambient_temperature 130
_diffrn_measured_fraction_theta_full 0.998
_diffrn_measured_fraction_theta_max 0.996
_diffrn_measurement_device_type 'Bruker APEX-II CCD'
_diffrn_measurement_method '\f and \w scans'
_diffrn_radiation_monochromator graphite
_diffrn_radiation_type MoK\a
_diffrn_radiation_wavelength 0.71073
_diffrn_reflns_av_R_equivalents 0.0365
_diffrn_reflns_av_unetI/netI 0.0393
_diffrn_reflns_Laue_measured_fraction_full 0.998
_diffrn_reflns_Laue_measured_fraction_max 0.996
_diffrn_reflns_limit_h_max 39
_diffrn_reflns_limit_h_min -41
_diffrn_reflns_limit_k_max 8
_diffrn_reflns_limit_k_min -10
_diffrn_reflns_limit_l_max 8
_diffrn_reflns_limit_l_min -9
_diffrn_reflns_number 12833
_diffrn_reflns_point_group_measured_fraction_full 0.961
_diffrn_reflns_point_group_measured_fraction_max 0.948
_diffrn_reflns_theta_full 25.242
_diffrn_reflns_theta_max 30.564
_diffrn_reflns_theta_min 1.399
_diffrn_standards_number 0
_exptl_absorpt_coefficient_mu 0.170
_exptl_absorpt_correction_T_max 0.7461
_exptl_absorpt_correction_T_min 0.6712
_exptl_absorpt_correction_type multi-scan
_exptl_absorpt_process_details
;
SADABS-2008/1 (Bruker,2008) was used for absorption correction.
wR2(int) was 0.0678 before and 0.0517 after correction.
The Ratio of minimum to maximum transmission is 0.8996.
The \l/2 correction factor is 0.0015.
;
_exptl_crystal_colour colourless
_exptl_crystal_density_diffrn 1.771
_exptl_crystal_description block
_exptl_crystal_F_000 720
_exptl_crystal_size_max 0.25
_exptl_crystal_size_mid 0.2
_exptl_crystal_size_min 0.15
_refine_diff_density_max 0.254
_refine_diff_density_min -0.253
_refine_diff_density_rms 0.045
_refine_ls_abs_structure_details
;
 Flack x determined using 1269 quotients [(I+)-(I-)]/[(I+)+(I-)]
 (Parsons, Flack and Wagner, Acta Cryst. B69 (2013) 249-259).
;
_refine_ls_abs_structure_Flack -0.4(6)
_refine_ls_extinction_method none
_refine_ls_goodness_of_fit_ref 1.031
_refine_ls_hydrogen_treatment constr
_refine_ls_matrix_type full
_refine_ls_number_parameters 217
_refine_ls_number_reflns 3845
_refine_ls_number_restraints 1
_refine_ls_restrained_S_all 1.031
_refine_ls_R_factor_all 0.0438
_refine_ls_R_factor_gt 0.0366
_refine_ls_shift/su_max 0.000
_refine_ls_shift/su_mean 0.000
_refine_ls_structure_factor_coef Fsqd
_refine_ls_weighting_details 'w=1/[\s^2^(Fo^2^)+(0.0437P)^2^] where P=(Fo^2^+2Fc^2^)/3'
_refine_ls_weighting_scheme calc
_refine_ls_wR_factor_gt 0.0805
_refine_ls_wR_factor_ref 0.0845
_reflns_Friedel_coverage 0.757
_reflns_Friedel_fraction_full 0.915
_reflns_Friedel_fraction_max 0.890
_reflns_number_gt 3370
_reflns_number_total 3845
_reflns_threshold_expression 'I > 2\s(I)'
_cod_data_source_file c6ra10756g1.cif
_cod_data_source_block dm15250
_cod_database_code 7225300
_shelxl_version_number 2014-3
_shelx_space_group_comment
;
The symmetry employed for this shelxl refinement is uniquely defined
by the following loop, which should always be used as a source of
symmetry information in preference to the above space-group names.
They are only intended as comments.
;
_shelx_estimated_absorpt_t_max 0.975
_shelx_estimated_absorpt_t_min 0.959
_olex2_refinement_description
;
1. Fixed Uiso
 At 1.2 times of:
  All C(H) groups, All C(H,H) groups, All N(H) groups, All N(H,H) groups
2.a Secondary CH2 refined with riding coordinates:
 C2(H2A,H2B)
2.b Aromatic/amide H refined with riding coordinates:
 N7(H7), N9(H9), C5(H5)
2.c X=CH2 refined with riding coordinates:
 N6(H6A,H6B)
;
_olex2_submission_special_instructions 'No special instructions were received'

loop_
_space_group_symop_operation_xyz
'x, y, z'
'-x, -y, z+1/2'
'-x+1/2, y, z+1/2'
'x+1/2, -y, z'

loop_
_atom_site_label
_atom_site_type_symbol
_atom_site_fract_x
_atom_site_fract_y
_atom_site_fract_z
_atom_site_U_iso_or_equiv
_atom_site_adp_type
_atom_site_occupancy
_atom_site_site_symmetry_order
_atom_site_calc_flag
_atom_site_refinement_flags_posn
O1 O -0.02072(6) -0.5468(2) -0.3555(4) 0.0367(4) Uani 1 1 d .
O2 O 0.01717(6) -0.2851(3) -0.3174(3) 0.0367(5) Uani 1 1 d .
O3 O -0.06522(7) 0.0491(2) -0.2847(4) 0.0411(5) Uani 1 1 d .
O4 O -0.03398(7) -0.0864(3) -0.0185(3) 0.0367(4) Uani 1 1 d .
O5 O -0.12754(5) -0.2410(2) -0.4755(3) 0.0260(3) Uani 1 1 d .
O6 O -0.06101(7) -0.2407(3) -0.6277(3) 0.0413(5) Uani 1 1 d .
O7 O -0.12541(5) -0.2808(2) -0.0369(3) 0.0196(3) Uani 1 1 d .
O8 O -0.17855(5) -0.4950(2) -0.1413(3) 0.0237(3) Uani 1 1 d .
O9 O -0.26081(5) -0.36952(19) -0.0617(3) 0.0222(3) Uani 1 1 d .
O10 O -0.26562(5) -0.0947(2) 0.0824(3) 0.0217(3) Uani 1 1 d .
N1 N -0.01736(6) -0.3786(3) -0.3176(3) 0.0225(4) Uani 1 1 d .
N2 N -0.05267(7) -0.0860(3) -0.1853(3) 0.0244(4) Uani 1 1 d .
N3 N -0.08597(6) -0.2541(2) -0.4785(3) 0.0213(4) Uani 1 1 d .
N4 N -0.19650(6) -0.2021(2) 0.0193(3) 0.0174(3) Uani 1 1 d .
N5 N -0.24216(6) -0.2263(2) 0.0115(3) 0.0160(3) Uani 1 1 d .
C1 C -0.06280(6) -0.2831(3) -0.2714(3) 0.0169(4) Uani 1 1 d .
C2 C -0.09045(7) -0.3991(3) -0.1180(4) 0.0194(4) Uani 1 1 d .
H2A H -0.1042 -0.5106 -0.1877 0.023 Uiso 1 1 calc R
H2B H -0.0703 -0.4450 -0.0050 0.023 Uiso 1 1 calc R
C3 C -0.17011(6) -0.3438(3) -0.0630(3) 0.0166(4) Uani 1 1 d .
N6 N -0.26009(6) -0.7386(2) -0.2340(3) 0.0188(4) Uani 1 1 d .
H6A H -0.2439 -0.6425 -0.1867 0.023 Uiso 1 1 calc R
H6B H -0.2462 -0.8354 -0.2931 0.023 Uiso 1 1 calc R
N7 N -0.33160(6) -0.6034(2) -0.1323(3) 0.0233(4) Uani 1 1 d .
H7 H -0.3210 -0.4978 -0.0774 0.028 Uiso 1 1 calc R
N8 N -0.37766(6) -0.6499(3) -0.1411(4) 0.0325(5) Uani 1 1 d .
N9 N -0.33422(6) -0.8736(2) -0.2812(3) 0.0202(4) Uani 1 1 d .
H9 H -0.3268 -0.9806 -0.3432 0.024 Uiso 1 1 calc R
C4 C -0.30511(7) -0.7374(3) -0.2166(3) 0.0169(4) Uani 1 1 d .
C5 C -0.37768(8) -0.8139(3) -0.2322(4) 0.0275(5) Uani 1 1 d .
H5 H -0.4047 -0.8846 -0.2616 0.033 Uiso 1 1 calc R

loop_
_atom_site_aniso_label
_atom_site_aniso_U_11
_atom_site_aniso_U_22
_atom_site_aniso_U_33
_atom_site_aniso_U_23
_atom_site_aniso_U_13
_atom_site_aniso_U_12
O1 0.0287(9) 0.0263(9) 0.0552(13) -0.0082(9) 0.0078(9) 0.0056(6)
O2 0.0166(8) 0.0422(9) 0.0513(13) 0.0086(9) 0.0058(7) -0.0052(7)
O3 0.0497(13) 0.0200(8) 0.0537(14) 0.0041(9) -0.0119(10) -0.0019(7)
O4 0.0453(11) 0.0368(10) 0.0279(10) -0.0051(8) -0.0070(8) -0.0127(8)
O5 0.0200(7) 0.0286(8) 0.0295(9) -0.0006(7) -0.0058(7) 0.0019(6)
O6 0.0325(10) 0.0706(13) 0.0209(9) 0.0058(10) 0.0049(8) 0.0010(8)
O7 0.0145(7) 0.0211(7) 0.0231(8) -0.0054(6) 0.0027(6) -0.0019(5)
O8 0.0197(7) 0.0179(7) 0.0335(9) -0.0077(7) 0.0038(7) -0.0014(5)
O9 0.0188(7) 0.0174(7) 0.0305(9) -0.0080(6) 0.0011(6) -0.0047(5)
O10 0.0208(7) 0.0165(7) 0.0278(9) -0.0056(6) 0.0015(6) 0.0029(5)
N1 0.0157(8) 0.0283(9) 0.0236(10) 0.0039(8) 0.0022(7) 0.0020(7)
N2 0.0236(9) 0.0212(9) 0.0284(11) -0.0021(7) 0.0000(8) -0.0050(7)
N3 0.0210(8) 0.0231(9) 0.0199(9) -0.0004(7) -0.0031(7) 0.0002(7)
N4 0.0159(7) 0.0161(7) 0.0203(8) -0.0048(7) -0.0004(6) -0.0019(6)
N5 0.0181(8) 0.0143(7) 0.0155(8) -0.0015(7) 0.0007(7) -0.0011(6)
C1 0.0139(9) 0.0185(9) 0.0185(10) -0.0015(7) -0.0012(7) 0.0001(7)
C2 0.0170(9) 0.0202(9) 0.0211(10) 0.0012(8) 0.0047(8) 0.0011(7)
C3 0.0150(9) 0.0187(9) 0.0161(9) 0.0000(8) 0.0016(7) -0.0026(7)
N6 0.0170(8) 0.0149(7) 0.0243(9) -0.0054(7) 0.0014(7) -0.0004(6)
N7 0.0163(8) 0.0175(8) 0.0360(11) -0.0106(8) 0.0039(8) -0.0022(6)
N8 0.0187(9) 0.0240(10) 0.0549(14) -0.0126(10) 0.0036(10) -0.0029(7)
N9 0.0204(8) 0.0134(7) 0.0268(10) -0.0045(7) -0.0014(7) -0.0006(6)
C4 0.0207(9) 0.0143(8) 0.0157(10) -0.0018(7) 0.0007(7) 0.0003(7)
C5 0.0194(10) 0.0201(10) 0.0429(15) -0.0060(10) -0.0003(10) -0.0027(8)

loop_
_atom_type_symbol
_atom_type_description
_atom_type_scat_dispersion_real
_atom_type_scat_dispersion_imag
_atom_type_scat_source
C C 0.0033 0.0016 'International Tables Vol C Tables 4.2.6.8 and 6.1.1.4'
H H 0.0000 0.0000 'International Tables Vol C Tables 4.2.6.8 and 6.1.1.4'
N N 0.0061 0.0033 'International Tables Vol C Tables 4.2.6.8 and 6.1.1.4'
O O 0.0106 0.0060 'International Tables Vol C Tables 4.2.6.8 and 6.1.1.4'

loop_
_geom_angle_atom_site_label_1
_geom_angle_atom_site_label_2
_geom_angle_atom_site_label_3
_geom_angle
C3 O7 C2 116.26(16)
O1 N1 C1 113.79(17)
O2 N1 O1 127.1(2)
O2 N1 C1 119.13(19)
O3 N2 O4 127.9(2)
O3 N2 C1 117.75(19)
O4 N2 C1 114.26(19)
O5 N3 C1 116.11(18)
O6 N3 O5 127.2(2)
O6 N3 C1 116.60(17)
N5 N4 C3 116.71(16)
O9 N5 O10 120.55(16)
O9 N5 N4 123.52(15)
O10 N5 N4 115.93(15)
N1 C1 N2 107.92(16)
N1 C1 C2 110.70(16)
N3 C1 N1 105.92(17)
N3 C1 N2 106.66(16)
N3 C1 C2 114.52(16)
C2 C1 N2 110.77(18)
O7 C2 C1 107.87(16)
O7 C2 H2A 110.1
O7 C2 H2B 110.1
C1 C2 H2A 110.1
C1 C2 H2B 110.1
H2A C2 H2B 108.4
O8 C3 O7 121.71(17)
O8 C3 N4 133.98(18)
N4 C3 O7 104.31(16)
H6A N6 H6B 120.0
C4 N6 H6A 120.0
C4 N6 H6B 120.0
N8 N7 H7 124.0
C4 N7 H7 124.0
C4 N7 N8 112.10(17)
C5 N8 N7 103.31(18)
C4 N9 H9 126.5
C4 N9 C5 106.90(18)
C5 N9 H9 126.5
N6 C4 N7 127.94(18)
N6 C4 N9 126.59(18)
N7 C4 N9 105.47(18)
N8 C5 N9 112.22(19)
N8 C5 H5 123.9
N9 C5 H5 123.9

loop_
_geom_bond_atom_site_label_1
_geom_bond_atom_site_label_2
_geom_bond_distance
O1 N1 1.213(2)
O2 N1 1.202(2)
O3 N2 1.205(3)
O4 N2 1.208(3)
O5 N3 1.213(2)
O6 N3 1.211(3)
O7 C2 1.415(2)
O7 C3 1.385(2)
O8 C3 1.204(2)
O9 N5 1.239(2)
O10 N5 1.239(2)
N1 C1 1.514(3)
N2 C1 1.523(3)
N3 C1 1.513(3)
N4 N5 1.341(2)
N4 C3 1.367(3)
C1 C2 1.516(3)
C2 H2A 0.9900
C2 H2B 0.9900
N6 H6A 0.8800
N6 H6B 0.8800
N6 C4 1.315(3)
N7 H7 0.8800
N7 N8 1.381(2)
N7 C4 1.335(3)
N8 C5 1.296(3)
N9 H9 0.8800
N9 C4 1.346(3)
N9 C5 1.370(3)
C5 H5 0.9500

loop_
_geom_hbond_atom_site_label_D
_geom_hbond_atom_site_label_H
_geom_hbond_atom_site_label_A
_geom_hbond_distance_DH
_geom_hbond_distance_HA
_geom_hbond_distance_DA
_geom_hbond_angle_DHA
_geom_hbond_site_symmetry_A
N6 H6A O9 0.88 2.14 2.827(2) 134.2 .
N6 H6B O10 0.88 2.02 2.873(2) 161.7 3_444
N7 H7 O9 0.88 1.97 2.676(2) 136.0 .
N9 H9 N4 0.88 1.92 2.795(2) 173.4 3_444

loop_
_geom_torsion_atom_site_label_1
_geom_torsion_atom_site_label_2
_geom_torsion_atom_site_label_3
_geom_torsion_atom_site_label_4
_geom_torsion
O1 N1 C1 N2 168.8(2)
O1 N1 C1 N3 -77.3(2)
O1 N1 C1 C2 47.4(3)
O2 N1 C1 N2 -12.5(3)
O2 N1 C1 N3 101.4(2)
O2 N1 C1 C2 -133.9(2)
O3 N2 C1 N1 115.9(2)
O3 N2 C1 N3 2.4(3)
O3 N2 C1 C2 -122.8(2)
O4 N2 C1 N1 -66.6(2)
O4 N2 C1 N3 179.96(18)
O4 N2 C1 C2 54.7(2)
O5 N3 C1 N1 155.73(16)
O5 N3 C1 N2 -89.5(2)
O5 N3 C1 C2 33.4(2)
O6 N3 C1 N1 -26.5(2)
O6 N3 C1 N2 88.3(2)
O6 N3 C1 C2 -148.8(2)
N1 C1 C2 O7 163.66(17)
N2 C1 C2 O7 44.0(2)
N3 C1 C2 O7 -76.7(2)
N5 N4 C3 O7 179.18(16)
N5 N4 C3 O8 -1.8(4)
C2 O7 C3 O8 3.4(3)
C2 O7 C3 N4 -177.38(18)
C3 O7 C2 C1 122.29(19)
C3 N4 N5 O9 1.3(3)
C3 N4 N5 O10 -178.40(19)
N7 N8 C5 N9 0.0(3)
N8 N7 C4 N6 179.9(2)
N8 N7 C4 N9 -0.1(3)
C4 N7 N8 C5 0.0(3)
C4 N9 C5 N8 -0.1(3)
C5 N9 C4 N6 -179.9(2)
C5 N9 C4 N7 0.1(3)
